data_7022001
loop_
_publ_author_name
'Porter, Tyler M.'
'Hall, Gabriel B.'
'Groy, Thomas L.'
'Trovitch, Ryan J.'

_publ_section_title
;
 Importance of co-donor field strength in the preparation of tetradentate
 \a-diimine nickel hydrosilylation catalysts.
;
_journal_issue 41
_journal_name_full 'Dalton transactions (Cambridge, England : 2003)'
_journal_page_first 14689
_journal_page_last 14692
_journal_paper_doi 10.1039/c3dt52419a
_journal_volume 42
_journal_year 2013
_chemical_formula_moiety 'C36 H44 N8 Ni'
_chemical_formula_sum 'C36 H44 N8 Ni'
_chemical_formula_weight 647.50
_space_group_crystal_system monoclinic
_space_group_IT_number 15
_space_group_name_Hall '-C 2yc'
_space_group_name_H-M_alt 'C 1 2/c 1'
_symmetry_space_group_name_Hall '-C 2yc'
_symmetry_space_group_name_H-M 'C 1 2/c 1'
_atom_sites_solution_hydrogens geom
_atom_sites_solution_primary direct
_atom_sites_solution_secondary difmap
_cell_angle_alpha 90
_cell_angle_beta 94.424(2)
_cell_angle_gamma 90
_cell_formula_units_Z 4
_cell_length_a 9.3548(8)
_cell_length_b 20.4687(17)
_cell_length_c 17.6111(15)
_cell_measurement_reflns_used 1815
_cell_measurement_temperature 123.(2)
_cell_measurement_theta_max 20.2566
_cell_measurement_theta_min 2.3034
_cell_volume 3362.1(5)
_computing_cell_refinement 'SAINT V7.68A (Bruker AXS, 2009)'
_computing_data_collection 'Bruker Instrument Service v2010, 9, 0, 0 (Bruker AXS, 2010)'
_computing_data_reduction 'SAINT V7.68A (Bruker AXS, 2009)'
_computing_molecular_graphics 'XShell ver. 6.3.1 (Bruker AXS, 2004)'
_computing_publication_material 'Bruker APEX2 v2010.9-1 (Bruker AXS, 2010)'
_computing_structure_refinement 'SHELXL-97 (Sheldrick, 2008)'
_computing_structure_solution 'SHELXS-97 (Sheldrick, 2008)'
_diffrn_ambient_temperature 123.(2)
_diffrn_detector_area_resol_mean 8.3330
_diffrn_measured_fraction_theta_full 0.998
_diffrn_measured_fraction_theta_max 0.998
_diffrn_measurement_device_type 'Bruker Smart APEX'
_diffrn_measurement_method '\w and \f scans'
_diffrn_radiation_monochromator graphite
_diffrn_radiation_type MoK\a
_diffrn_radiation_wavelength 0.71073
_diffrn_reflns_av_R_equivalents 0.0699
_diffrn_reflns_av_sigmaI/netI 0.0568
_diffrn_reflns_limit_h_max 11
_diffrn_reflns_limit_h_min -11
_diffrn_reflns_limit_k_max 24
_diffrn_reflns_limit_k_min -24
_diffrn_reflns_limit_l_max 21
_diffrn_reflns_limit_l_min -21
_diffrn_reflns_number 13867
_diffrn_reflns_theta_full 25.44
_diffrn_reflns_theta_max 25.44
_diffrn_reflns_theta_min 1.99
_diffrn_source_type 'sealed tube'
_exptl_absorpt_coefficient_mu 0.615
_exptl_absorpt_correction_T_max 0.96
_exptl_absorpt_correction_T_min 0.85
_exptl_absorpt_correction_type multi-scan
_exptl_absorpt_process_details 'SADABS Version 2008/1 (Bruker AXS, 2008)'
_exptl_crystal_colour 'clear dark brown'
_exptl_crystal_density_diffrn 1.279
_exptl_crystal_density_method 'not measured'
_exptl_crystal_description plate
_exptl_crystal_F_000 1376
_exptl_crystal_size_max 0.160
_exptl_crystal_size_mid 0.140
_exptl_crystal_size_min 0.060
_refine_diff_density_max 0.289
_refine_diff_density_min -0.202
_refine_ls_extinction_method none
_refine_ls_goodness_of_fit_ref 1.031
_refine_ls_hydrogen_treatment constr
_refine_ls_matrix_type full
_refine_ls_number_parameters 206
_refine_ls_number_reflns 3114
_refine_ls_number_restraints 0
_refine_ls_restrained_S_all 1.031
_refine_ls_R_factor_all 0.0751
_refine_ls_R_factor_gt 0.0457
_refine_ls_shift/su_max 0.000
_refine_ls_shift/su_mean 0.000
_refine_ls_structure_factor_coef Fsqd
_refine_ls_weighting_details 'calc w=1/[\s^2^(Fo^2^)+(0.0367P)^2^+0.9257P] where P=(Fo^2^+2Fc^2^)/3'
_refine_ls_weighting_scheme calc
_refine_ls_wR_factor_gt 0.0845
_refine_ls_wR_factor_ref 0.0946
_reflns_number_gt 2243
_reflns_number_total 3114
_reflns_threshold_expression >2sigma(I)
_cod_data_source_file c3dt52419a.txt
_cod_data_source_block PyEtDI2Ni
_cod_database_code 7022001

loop_
_space_group_symop_operation_xyz
'x, y, z'
'-x, y, -z+1/2'
'x+1/2, y+1/2, z'
'-x+1/2, y+1/2, -z+1/2'
'-x, -y, -z'
'x, -y, z-1/2'
'-x+1/2, -y+1/2, -z'
'x+1/2, -y+1/2, z-1/2'

loop_
_atom_site_type_symbol
_atom_site_label
_atom_site_fract_x
_atom_site_fract_y
_atom_site_fract_z
_atom_site_U_iso_or_equiv
_atom_site_adp_type
_atom_site_calc_flag
_atom_site_refinement_flags
_atom_site_occupancy
Ni Ni1 0.5 0.96031(3) 0.75 0.03425(16) Uani d S 1
N N1 0.5365(2) 0.92228(10) 0.84826(12) 0.0338(5) Uani d . 1
N N2 0.3409(2) 0.99698(11) 0.79702(12) 0.0370(5) Uani d . 1
N N3 0.8379(3) 0.75522(14) 0.85103(15) 0.0576(7) Uani d . 1
N N4 0.1271(3) 1.09192(13) 0.58730(16) 0.0538(7) Uani d . 1
C C1 0.4562(3) 0.91236(14) 0.97934(15) 0.0468(8) Uani d . 1
H H1A 0.4554 0.8645 0.979 0.07 Uiso calc R 1
H H1B 0.3763 0.9284 1.0069 0.07 Uiso calc R 1
H H1C 0.5469 0.9279 1.0046 0.07 Uiso calc R 1
C C2 0.4410(3) 0.93736(13) 0.89874(15) 0.0357(6) Uani d . 1
C C3 0.3281(3) 0.97828(12) 0.86918(15) 0.0368(7) Uani d . 1
C C4 0.2061(3) 1.00042(15) 0.91349(16) 0.0481(8) Uani d . 1
H H4A 0.2125 1.0477 0.9216 0.072 Uiso calc R 1
H H4B 0.2112 0.9781 0.9629 0.072 Uiso calc R 1
H H4C 0.1149 0.9898 0.885 0.072 Uiso calc R 1
C C5 0.6633(3) 0.88427(13) 0.87375(14) 0.0384(7) Uani d . 1
H H5A 0.6339 0.8469 0.9047 0.046 Uiso calc R 1
H H5B 0.7291 0.912 0.9066 0.046 Uiso calc R 1
C C6 0.7422(3) 0.85871(15) 0.80780(16) 0.0456(7) Uani d . 1
H H6A 0.6758 0.8323 0.7737 0.055 Uiso calc R 1
H H6B 0.7758 0.896 0.778 0.055 Uiso calc R 1
C C7 0.8679(3) 0.81766(14) 0.83571(14) 0.0386(7) Uani d . 1
C C8 1.0034(3) 0.84293(16) 0.84666(16) 0.0487(8) Uani d . 1
H H8 1.0214 0.8872 0.8341 0.058 Uiso calc R 1
C C9 1.1139(3) 0.8033(2) 0.87621(17) 0.0631(10) Uani d . 1
H H9 1.2088 0.8198 0.8843 0.076 Uiso calc R 1
C C10 1.0833(4) 0.73976(19) 0.89353(17) 0.0635(10) Uani d . 1
H H10 1.1563 0.7115 0.9149 0.076 Uiso calc R 1
C C11 0.9467(5) 0.71804(17) 0.8795(2) 0.0677(10) Uani d . 1
H H11 0.9272 0.6737 0.8906 0.081 Uiso calc R 1
C C12 0.2315(3) 1.03832(15) 0.75840(16) 0.0456(7) Uani d . 1
H H12A 0.1885 1.0664 0.7964 0.055 Uiso calc R 1
H H12B 0.1545 1.0104 0.7341 0.055 Uiso calc R 1
C C13 0.2913(3) 1.08056(14) 0.69905(17) 0.0477(8) Uani d . 1
H H13A 0.3435 1.0529 0.6643 0.057 Uiso calc R 1
H H13B 0.3607 1.1118 0.7241 0.057 Uiso calc R 1
C C14 0.1762(3) 1.11774(15) 0.65360(17) 0.0439(7) Uani d . 1
C C15 0.1241(3) 1.17590(17) 0.68039(19) 0.0602(9) Uani d . 1
H H15 0.162 1.1935 0.7277 0.072 Uiso calc R 1
C C16 0.0168(4) 1.2079(2) 0.6377(2) 0.0781(12) Uani d . 1
H H16 -0.0217 1.2475 0.6555 0.094 Uiso calc R 1
C C17 -0.0336(4) 1.1821(2) 0.5695(2) 0.0720(11) Uani d . 1
H H17 -0.1072 1.2034 0.5386 0.086 Uiso calc R 1
C C18 0.0241(4) 1.1252(2) 0.5471(2) 0.0663(10) Uani d . 1
H H18 -0.0112 1.1077 0.4993 0.08 Uiso calc R 1

loop_
_atom_site_aniso_label
_atom_site_aniso_U_11
_atom_site_aniso_U_22
_atom_site_aniso_U_33
_atom_site_aniso_U_12
_atom_site_aniso_U_13
_atom_site_aniso_U_23
Ni1 0.0314(3) 0.0418(3) 0.0302(3) 0 0.0064(2) 0
N1 0.0351(13) 0.0342(13) 0.0326(12) -0.0026(10) 0.0046(10) -0.0014(10)
N2 0.0323(13) 0.0421(14) 0.0376(13) 0.0017(11) 0.0090(10) 0.0039(11)
N3 0.0610(18) 0.0554(18) 0.0566(17) 0.0022(15) 0.0064(14) 0.0093(14)
N4 0.0518(17) 0.0602(18) 0.0514(17) -0.0017(14) 0.0168(14) 0.0105(14)
C1 0.0494(18) 0.0530(19) 0.0394(17) 0.0009(15) 0.0118(14) 0.0021(14)
C2 0.0377(16) 0.0365(16) 0.0332(15) -0.0072(12) 0.0058(12) -0.0027(12)
C3 0.0379(16) 0.0363(17) 0.0374(16) -0.0070(12) 0.0112(13) -0.0025(12)
C4 0.0452(18) 0.0536(19) 0.0474(18) 0.0025(15) 0.0165(14) 0.0031(15)
C5 0.0408(16) 0.0409(17) 0.0335(15) -0.0004(13) 0.0019(13) 0.0000(13)
C6 0.0438(18) 0.054(2) 0.0388(17) 0.0078(15) 0.0047(14) 0.0008(14)
C7 0.0427(18) 0.0443(18) 0.0297(15) 0.0050(14) 0.0086(13) -0.0007(12)
C8 0.050(2) 0.053(2) 0.0435(18) -0.0050(16) 0.0021(15) 0.0045(15)
C9 0.0389(19) 0.106(3) 0.044(2) 0.001(2) 0.0021(15) 0.001(2)
C10 0.068(3) 0.081(3) 0.043(2) 0.038(2) 0.0106(18) 0.0084(18)
C11 0.088(3) 0.054(2) 0.061(2) 0.011(2) 0.009(2) 0.0075(17)
C12 0.0371(16) 0.0532(18) 0.0480(17) 0.0071(15) 0.0125(13) 0.0090(16)
C13 0.0383(17) 0.0491(19) 0.057(2) 0.0061(14) 0.0112(14) 0.0134(15)
C14 0.0361(17) 0.0474(19) 0.051(2) 0.0037(14) 0.0210(15) 0.0147(15)
C15 0.055(2) 0.073(2) 0.054(2) 0.0204(19) 0.0180(17) 0.0071(18)
C16 0.072(3) 0.087(3) 0.080(3) 0.041(2) 0.031(2) 0.021(2)
C17 0.045(2) 0.104(3) 0.070(3) 0.021(2) 0.0173(19) 0.045(2)
C18 0.056(2) 0.091(3) 0.053(2) -0.002(2) 0.0108(18) 0.024(2)

loop_
_atom_type_symbol
_atom_type_description
_atom_type_scat_dispersion_real
_atom_type_scat_dispersion_imag
_atom_type_scat_source
C C 0.0033 0.0016 'International Tables Vol C Tables 4.2.6.8 and 6.1.1.4'
H H 0.0000 0.0000 'International Tables Vol C Tables 4.2.6.8 and 6.1.1.4'
N N 0.0061 0.0033 'International Tables Vol C Tables 4.2.6.8 and 6.1.1.4'
Ni Ni 0.3393 1.1124 'International Tables Vol C Tables 4.2.6.8 and 6.1.1.4'

loop_
_geom_angle_atom_site_label_1
_geom_angle_atom_site_label_2
_geom_angle_atom_site_label_3
_geom_angle_site_symmetry_1
_geom_angle_site_symmetry_3
_geom_angle
N1 Ni1 N1 2_656 . 131.74(13)
N1 Ni1 N2 2_656 2_656 81.83(9)
N1 Ni1 N2 . 2_656 117.59(9)
N1 Ni1 N2 2_656 . 117.59(9)
N1 Ni1 N2 . . 81.83(9)
N2 Ni1 N2 2_656 . 133.77(14)
C2 N1 C5 . . 119.0(2)
C2 N1 Ni1 . . 115.20(18)
C5 N1 Ni1 . . 125.57(16)
C3 N2 C12 . . 119.8(2)
C3 N2 Ni1 . . 115.33(18)
C12 N2 Ni1 . . 124.67(17)
C11 N3 C7 . . 117.0(3)
C14 N4 C18 . . 116.6(3)
C2 C1 H1A . . 109.5
C2 C1 H1B . . 109.5
H1A C1 H1B . . 109.5
C2 C1 H1C . . 109.5
H1A C1 H1C . . 109.5
H1B C1 H1C . . 109.5
N1 C2 C3 . . 114.1(2)
N1 C2 C1 . . 121.8(2)
C3 C2 C1 . . 124.2(2)
N2 C3 C2 . . 113.5(2)
N2 C3 C4 . . 122.2(2)
C2 C3 C4 . . 124.3(2)
C3 C4 H4A . . 109.5
C3 C4 H4B . . 109.5
H4A C4 H4B . . 109.5
C3 C4 H4C . . 109.5
H4A C4 H4C . . 109.5
H4B C4 H4C . . 109.5
N1 C5 C6 . . 112.4(2)
N1 C5 H5A . . 109.1
C6 C5 H5A . . 109.1
N1 C5 H5B . . 109.1
C6 C5 H5B . . 109.1
H5A C5 H5B . . 107.9
C7 C6 C5 . . 111.0(2)
C7 C6 H6A . . 109.4
C5 C6 H6A . . 109.4
C7 C6 H6B . . 109.4
C5 C6 H6B . . 109.4
H6A C6 H6B . . 108.0
N3 C7 C8 . . 122.5(3)
N3 C7 C6 . . 115.5(3)
C8 C7 C6 . . 122.0(3)
C7 C8 C9 . . 119.2(3)
C7 C8 H8 . . 120.4
C9 C8 H8 . . 120.4
C10 C9 C8 . . 118.5(3)
C10 C9 H9 . . 120.8
C8 C9 H9 . . 120.8
C11 C10 C9 . . 118.7(3)
C11 C10 H10 . . 120.7
C9 C10 H10 . . 120.7
N3 C11 C10 . . 124.1(3)
N3 C11 H11 . . 118.0
C10 C11 H11 . . 118.0
N2 C12 C13 . . 112.0(2)
N2 C12 H12A . . 109.2
C13 C12 H12A . . 109.2
N2 C12 H12B . . 109.2
C13 C12 H12B . . 109.2
H12A C12 H12B . . 107.9
C12 C13 C14 . . 112.0(2)
C12 C13 H13A . . 109.2
C14 C13 H13A . . 109.2
C12 C13 H13B . . 109.2
C14 C13 H13B . . 109.2
H13A C13 H13B . . 107.9
N4 C14 C15 . . 122.3(3)
N4 C14 C13 . . 116.9(3)
C15 C14 C13 . . 120.8(3)
C16 C15 C14 . . 119.1(3)
C16 C15 H15 . . 120.5
C14 C15 H15 . . 120.5
C17 C16 C15 . . 119.2(4)
C17 C16 H16 . . 120.4
C15 C16 H16 . . 120.4
C18 C17 C16 . . 118.1(3)
C18 C17 H17 . . 120.9
C16 C17 H17 . . 120.9
N4 C18 C17 . . 124.8(4)
N4 C18 H18 . . 117.6
C17 C18 H18 . . 117.6

loop_
_geom_bond_atom_site_label_1
_geom_bond_atom_site_label_2
_geom_bond_site_symmetry_2
_geom_bond_distance
Ni1 N1 2_656 1.904(2)
Ni1 N1 . 1.904(2)
Ni1 N2 2_656 1.912(2)
Ni1 N2 . 1.912(2)
N1 C2 . 1.344(3)
N1 C5 . 1.460(3)
N2 C3 . 1.341(3)
N2 C12 . 1.456(3)
N3 C11 . 1.337(4)
N3 C7 . 1.340(4)
N4 C14 . 1.331(4)
N4 C18 . 1.338(4)
C1 C2 . 1.505(4)
C1 H1A . 0.98
C1 H1B . 0.98
C1 H1C . 0.98
C2 C3 . 1.416(4)
C3 C4 . 1.501(4)
C4 H4A . 0.98
C4 H4B . 0.98
C4 H4C . 0.98
C5 C6 . 1.517(4)
C5 H5A . 0.99
C5 H5B . 0.99
C6 C7 . 1.497(4)
C6 H6A . 0.99
C6 H6B . 0.99
C7 C8 . 1.369(4)
C8 C9 . 1.384(4)
C8 H8 . 0.95
C9 C10 . 1.371(5)
C9 H9 . 0.95
C10 C11 . 1.358(5)
C10 H10 . 0.95
C11 H11 . 0.95
C12 C13 . 1.498(4)
C12 H12A . 0.99
C12 H12B . 0.99
C13 C14 . 1.499(4)
C13 H13A . 0.99
C13 H13B . 0.99
C14 C15 . 1.383(4)
C15 C16 . 1.372(5)
C15 H15 . 0.95
C16 C17 . 1.362(5)
C16 H16 . 0.95
C17 C18 . 1.355(5)
C17 H17 . 0.95
C18 H18 . 0.95
